data_2001748
loop_
_publ_author_name
'Koh, L. L.'
'Xu, Y.'
'Gan, L. M.'
'Chew, C. H.'
'Lee, K. C.'

_publ_section_title
;
 Structures of tetradecyltrimethylammonium salicylate monohydrate (1)
 and hexadecyltrimethylammonium salicylate monohydrate (2)
;
_journal_issue 5
_journal_name_full 'Acta Crystallographica Section C'
_journal_page_first 1032
_journal_page_last 1035
_journal_paper_doi 10.1107/S0108270192012988
_journal_volume 49
_journal_year 1993
_chemical_formula_moiety 'C19 H42 N1 +,C7 H5 O3 -,H2 O1'
_chemical_formula_sum 'C26 H49 N O4'
_chemical_formula_weight 439.7
_space_group_IT_number 2
_space_group_name_Hall '-P 1'
_space_group_name_H-M_alt 'P -1'
_symmetry_cell_setting triclinic
_symmetry_space_group_name_Hall '-P 1'
_symmetry_space_group_name_H-M 'P -1'
_atom_type_scat_source IntTabIV
_cell_angle_alpha 93.29(3)
_cell_angle_beta 92.92(2)
_cell_angle_gamma 93.35(2)
_cell_formula_units_Z 2
_cell_length_a 7.0550(10)
_cell_length_b 7.4500(10)
_cell_length_c 26.389(7)
_cell_measurement_reflns_used 20
_cell_measurement_temperature 298
_cell_measurement_theta_max 11.8
_cell_measurement_theta_min 3.3
_cell_volume 1380.3(5)
_diffrn_measurement_device 'Siemens R3m/V'
_diffrn_measurement_method \w
_diffrn_radiation_type MoK\a
_diffrn_radiation_wavelength 0.71073
_diffrn_reflns_av_R_equivalents 0.013
_diffrn_reflns_limit_h_max 8
_diffrn_reflns_limit_h_min -8
_diffrn_reflns_limit_k_max 8
_diffrn_reflns_limit_k_min -8
_diffrn_reflns_limit_l_max 30
_diffrn_reflns_limit_l_min 0
_diffrn_reflns_number 4941
_diffrn_reflns_theta_max 25
_diffrn_standards_decay_% +-1.5
_diffrn_standards_interval_count 97
_diffrn_standards_number 3
_exptl_absorpt_coefficient_mu 0.069
_exptl_absorpt_correction_type none
_exptl_crystal_colour Colourless
_exptl_crystal_density_diffrn 1.058
_exptl_crystal_description Prism
_exptl_crystal_size_max 0.5
_exptl_crystal_size_mid 0.4
_exptl_crystal_size_min 0.25
_refine_diff_density_max 0.20
_refine_diff_density_min -0.16
_refine_ls_goodness_of_fit_obs 1.60
_refine_ls_hydrogen_treatment noref
_refine_ls_number_parameters 281
_refine_ls_number_reflns 2065
_refine_ls_R_factor_obs 0.059
_refine_ls_shift/esd_max 0.011
_refine_ls_structure_factor_coef F
_refine_ls_weighting_details 'w = [\s^2^(F)+0.0006F^2^]^-1^'
_refine_ls_weighting_scheme calc
_refine_ls_wR_factor_obs 0.067
_reflns_number_observed 2065
_reflns_number_total 4825
_reflns_observed_criterion I>2.0\s(I)
_cod_data_source_file hl1018.cif
_cod_data_source_block hl1018_structure_2_of_2
_cod_depositor_comments
;
The following automatic conversions were performed:

'_refine_ls_weighting_scheme' value '[\s^2^(F)+0.0006F^2^]^-1^' was
changed to 'calc'. New tag '_refine_ls_weighting_details' was
created. The value of the new tag was set to 'w =
[\s^2^(F)+0.0006F^2^]^-1^'.

Automatic conversion script
Id: cif_fix_values 3143 2015-03-26 13:38:13Z robertas 
;
_cod_original_cell_volume 1380.2(7)
_cod_original_formula_sum 'C26 H49 N1 O4'
_cod_database_code 2001748

loop_
_space_group_symop_id
_space_group_symop_operation_xyz
1 x,y,z
2 -x,-y,-z

loop_
_atom_site_label
_atom_site_fract_x
_atom_site_fract_y
_atom_site_fract_z
_atom_site_U_iso_or_equiv
N(1) .3105(4) .1663(4) .07740(10) .0550(10)
C(1N) .2899(6) .1555(6) .02040(10) .080(2)
C(2N) .4114(5) .3429(5) .0944(2) .078(2)
C(3N) .4252(5) .0162(5) .09360(10) .072(2)
C(1) .1130(5) .1516(5) .09740(10) .0560(10)
C(2) .1022(5) .1710(5) .15440(10) .0550(10)
C(3) -.1068(5) .1665(5) .16690(10) .0590(10)
C(4) -.1392(5) .1864(5) .22340(10) .062(2)
C(5) -.3485(5) .1859(6) .23390(10) .070(2)
C(6) -.3900(5) .2016(6) .28980(10) .077(2)
C(7) -.6013(6) .2066(6) .2986(2) .078(2)
C(8) -.6458(6) .2136(7) .3542(2) .100(2)
C(9) -.8518(6) .2225(7) .3648(2) .088(2)
C(10) -.8934(7) .2269(7) .4200(2) .108(2)
C(11) -1.0935(6) .2414(7) .4333(2) .098(2)
C(12) -1.1346(7) .2445(7) .4886(2) .105(2)
C(13) -1.3331(7) .2568(8) .5026(2) .117(3)
C(14) -1.3779(8) .2601(7) .5569(2) .115(3)
C(15) -1.5761(9) .2734(10) .5697(2) .162(4)
C(16) -1.6235(10) .2758(8) .6237(2) .168(4)
C(21) 1.0275(5) .3251(4) -.1643(2) .054(2)
C(22) 1.1894(7) .3199(5) -.1927(2) .066(2)
C(23) 1.1705(8) .3075(6) -.2449(2) .092(2)
C(24) .9972(10) .2975(7) -.2697(2) .103(3)
C(25) .8352(8) .3033(6) -.2424(2) .092(2)
C(26) .8512(6) .3167(5) -.1901(2) .071(2)
C(27) 1.0439(7) .3427(5) -.1074(2) .067(2)
O(1) 1.3659(4) .3255(4) -.16930(10) .0940(10)
O(2) 1.2098(5) .3576(4) -.08670(10) .0950(10)
O(3) .8959(5) .3419(4) -.08380(10) .0930(10)
O(4) .7890(4) .3292(4) .01480(10) .0870(10)
H(1NA) .2153 .2501 .0087 ?
H(1NB) .4135 .1659 .0069 ?
H(1NC) .2280 .0408 .0093 ?
H(2NA) .3363 .4390 .0839 ?
H(2NB) .4326 .3525 .1307 ?
H(2NC) .5313 .3508 .0788 ?
H(3NA) .4408 .0221 .1301 ?
H(3NB) .3622 -.0973 .0819 ?
H(3NC) .5476 .0278 .0795 ?
H(1A) .0551 .0356 .0859 ?
H(1B) .0385 .2409 .0826 ?
H(2A) .1653 .2834 .1672 ?
H(2B) .1632 .0749 .1701 ?
H(3A) -.1680 .0544 .1533 ?
H(3B) -.1660 .2619 .1504 ?
H(4A) -.0761 .2973 .2373 ?
H(4B) -.0833 .0893 .2399 ?
H(5A) -.4115 .0764 .2190 ?
H(5B) -.4031 .2846 .2177 ?
H(6A) -.3247 .3094 .3052 ?
H(6B) -.3405 .1006 .3059 ?
H(7A) -.6668 .1018 .2815 ?
H(7B) -.6489 .3108 .2838 ?
H(8A) -.5748 .3153 .3713 ?
H(8B) -.6018 .1069 .3685 ?
H(9A) -.9232 .1230 .3468 ?
H(9B) -.8947 .3312 .3515 ?
H(10A) -.8182 .3242 .4380 ?
H(10B) -.8524 .1169 .4329 ?
H(11A) -1.1689 .1434 .4157 ?
H(11B) -1.1353 .3510 .4202 ?
H(12A) -1.0625 .3448 .5061 ?
H(12B) -1.0895 .1366 .5020 ?
H(13A) -1.4052 .1569 .4849 ?
H(13B) -1.3779 .3650 .4894 ?
H(14A) -1.3044 .3588 .5746 ?
H(14B) -1.3354 .1509 .5699 ?
H(15A) -1.6489 .1741 .5520 ?
H(15B) -1.6185 .3819 .5561 ?
H(16A) -1.7576 .2857 .6267 ?
H(16B) -1.5862 .1663 .6378 ?
H(16C) -1.5553 .3769 .6419 ?
H(23A) 1.2822 .3052 -.2642 ?
H(24A) .9867 .2848 -.3062 ?
H(25A) .7121 .3004 -.2598 ?
H(26A) .7388 .3180 -.1711 ?
H(O1) 1.3114 .3742 -.1344 ?
H(O4A) .8473 .3299 -.0181 ?
H(O4B) .6659 .3727 .0050 ?

loop_
_geom_angle_atom_site_label_1
_geom_angle_atom_site_label_2
_geom_angle_atom_site_label_3
_geom_angle
_geom_angle_publ_flag
C(1N) N(1) C(2N) 108.1(3) yes
C(2N) N(1) C(3N) 109.9(3) yes
C(2N) N(1) C(1) 111.0(3) yes
N(1) C(1) C(2) 116.2(3) yes
C(2) C(3) C(4) 114.3(3) yes
C(4) C(5) C(6) 114.8(3) yes
C(6) C(7) C(8) 113.7(3) yes
C(8) C(9) C(10) 114.9(4) yes
C(10) C(11) C(12) 117.5(4) yes
C(12) C(13) C(14) 119.5(4) yes
C(14) C(15) C(16) 119.2(5) yes
C(22) C(21) C(27) 121.1(4) yes
C(21) C(22) C(23) 119.9(4) yes
C(23) C(22) O(1) 119.4(4) yes
C(23) C(24) C(25) 119.8(5) yes
C(21) C(26) C(25) 120.9(4) yes
C(21) C(27) O(3) 118.7(4) yes
C(1N) N(1) C(3N) 108.4(3) yes
C(1N) N(1) C(1) 107.9(3) yes
C(3N) N(1) C(1) 111.3(3) yes
C(1) C(2) C(3) 108.5(3) yes
C(3) C(4) C(5) 112.3(3) yes
C(5) C(6) C(7) 113.1(3) yes
C(7) C(8) C(9) 115.7(3) yes
C(9) C(10) C(11) 117.7(4) yes
C(11) C(12) C(13) 118.3(4) yes
C(13) C(14) C(15) 118.4(4) yes
C(22) C(21) C(26) 118.3(4) yes
C(26) C(21) C(27) 120.6(4) yes
C(21) C(22) O(1) 120.7(4) yes
C(22) C(23) C(24) 121.3(5) yes
C(24) C(25) C(26) 119.8(5) yes
C(21) C(27) O(2) 116.9(4) yes
O(2) C(27) O(3) 124.5(4) yes

loop_
_geom_bond_atom_site_label_1
_geom_bond_atom_site_label_2
_geom_bond_distance
_geom_bond_publ_flag
N(1) C(1N) 1.500(5) yes
N(1) C(3N) 1.487(5) yes
C(1) C(2) 1.509(5) yes
C(3) C(4) 1.518(5) yes
C(5) C(6) 1.519(5) yes
C(7) C(8) 1.515(6) yes
C(9) C(10) 1.500(6) yes
C(11) C(12) 1.503(6) yes
C(13) C(14) 1.482(7) yes
C(15) C(16) 1.480(9) yes
C(21) C(26) 1.384(6) yes
C(22) C(23) 1.374(7) yes
C(23) C(24) 1.354(9) yes
C(25) C(26) 1.376(7) yes
C(27) O(3) 1.242(6) yes
N(1) C(2N) 1.493(5) yes
N(1) C(1) 1.515(4) yes
C(2) C(3) 1.526(5) yes
C(4) C(5) 1.516(5) yes
C(6) C(7) 1.522(6) yes
C(8) C(9) 1.499(6) yes
C(10) C(11) 1.480(7) yes
C(12) C(13) 1.473(7) yes
C(14) C(15) 1.463(8) yes
C(21) C(22) 1.399(6) yes
C(21) C(27) 1.497(6) yes
C(22) O(1) 1.360(5) yes
C(24) C(25) 1.384(9) yes
C(27) O(2) 1.263(6) yes
